data_4063166
loop_
_publ_author_name
'Navarro, Janeth'
'Sola, Eduardo'
'Mart\'in, Marta'
'Dobrinovitch, Isabel T.'
'Lahoz, Fernando J.'
'Oro, Luis A.'

_publ_section_title
;
 C--H Activation and C--C Coupling Reactions in 2-Vinylpyridine Cationic
 Complexes of Iridium
;
_journal_coden_ASTM ORGND7
_journal_issue 8
_journal_name_full Organometallics
_journal_page_first 1908
_journal_page_last 1917
_journal_paper_doi 10.1021/om049953m
_journal_volume 23
_journal_year 2004
_chemical_formula_moiety 'C29 H45 Ir N2 P, B F4 '
_chemical_formula_sum 'C29 H45 B F4 Ir N2 P'
_chemical_formula_weight 731.65
_space_group_IT_number 2
_space_group_name_Hall '-P 1'
_space_group_name_H-M_alt 'P -1'
_symmetry_cell_setting triclinic
_symmetry_space_group_name_Hall '-P 1'
_symmetry_space_group_name_H-M 'P -1'
_cell_angle_alpha 84.807(2)
_cell_angle_beta 83.979(2)
_cell_angle_gamma 89.197(2)
_cell_formula_units_Z 2
_cell_length_a 9.6171(13)
_cell_length_b 9.6574(13)
_cell_length_c 16.812(2)
_cell_measurement_temperature 173(2)
_cell_volume 1546.4(4)
_diffrn_ambient_temperature 173(2)
_exptl_crystal_density_diffrn 1.571
_cod_database_code 4063166

loop_
_symmetry_equiv_pos_as_xyz
'x, y, z'
'-x, -y, -z'

loop_
_atom_site_label
_atom_site_type_symbol
_atom_site_fract_x
_atom_site_fract_y
_atom_site_fract_z
_atom_site_U_iso_or_equiv
_atom_site_adp_type
_atom_site_occupancy
_atom_site_symmetry_multiplicity
_atom_site_calc_flag
_atom_site_refinement_flags
_atom_site_disorder_assembly
_atom_site_disorder_group
Ir Ir 0.71720(3) 0.50158(3) 0.743148(15) 0.02685(9) Uani 1 1 d . . .
P P 0.51373(18) 0.62868(19) 0.72820(11) 0.0366(4) Uani 1 1 d D B .
B1A B 0.7737(9) 0.8460(9) 0.1826(5) 0.036(4) Uiso 0.535(7) 1 d PD A 1
F1A F 0.7959(8) 0.7121(7) 0.1621(5) 0.038(2) Uiso 0.535(7) 1 d PD A 1
F2A F 0.7726(9) 0.9358(8) 0.1138(5) 0.055(3) Uiso 0.535(7) 1 d PD A 1
F3A F 0.8875(10) 0.8831(10) 0.2192(6) 0.039(3) Uiso 0.535(7) 1 d PD A 1
F4A F 0.6526(8) 0.8538(8) 0.2325(5) 0.053(3) Uiso 0.535(7) 1 d PD A 1
B1B B 0.8140(10) 0.8548(10) 0.1356(7) 0.040(4) Uiso 0.465(7) 1 d PD A 2
F1B F 0.9011(8) 0.9145(8) 0.0716(5) 0.042(3) Uiso 0.465(7) 1 d PD A 2
F2B F 0.6852(9) 0.9197(9) 0.1343(6) 0.053(3) Uiso 0.465(7) 1 d PD A 2
F3B F 0.8681(18) 0.882(2) 0.2055(9) 0.109(8) Uiso 0.465(7) 1 d PD A 2
F4B F 0.8041(10) 0.7143(9) 0.1294(7) 0.047(3) Uiso 0.465(7) 1 d PD A 2
N1 N 0.6579(6) 0.3323(6) 0.8339(3) 0.0325(13) Uani 1 1 d . B .
C1 C 0.7863(8) 0.2839(7) 0.8473(4) 0.0370(17) Uani 1 1 d . . .
C2 C 0.8077(9) 0.1812(7) 0.9081(4) 0.050(2) Uani 1 1 d . B .
H2 H 0.8990 0.1494 0.9173 0.060 Uiso 1 1 calc R . .
C3 C 0.6916(13) 0.1274(8) 0.9543(5) 0.068(3) Uani 1 1 d . . .
H3 H 0.7020 0.0587 0.9974 0.081 Uiso 1 1 calc R B .
C4 C 0.5609(12) 0.1723(9) 0.9386(5) 0.068(3) Uani 1 1 d . B .
H4 H 0.4806 0.1318 0.9692 0.082 Uiso 1 1 calc R . .
C5 C 0.5459(9) 0.2747(8) 0.8794(4) 0.046(2) Uani 1 1 d . . .
H5 H 0.4548 0.3065 0.8697 0.056 Uiso 1 1 calc R B .
C6 C 0.8913(8) 0.3585(7) 0.7878(5) 0.0381(18) Uani 1 1 d . B .
H6 H 0.965(8) 0.383(8) 0.808(5) 0.05(2) Uiso 1 1 d . . .
C7 C 0.8953(7) 0.3504(7) 0.7073(5) 0.0378(18) Uani 1 1 d . B .
H7 H 0.968(7) 0.398(7) 0.671(4) 0.05(2) Uiso 1 1 d . . .
C8 C 0.7977(8) 0.2637(8) 0.6682(4) 0.0398(18) Uani 1 1 d . . .
H8 H 0.764(7) 0.202(7) 0.703(4) 0.032(19) Uiso 1 1 d . . .
C9 C 0.6720(10) 0.3599(11) 0.6611(5) 0.052(2) Uani 1 1 d . B .
H9A H 0.665(7) 0.406(7) 0.610(5) 0.05(2) Uiso 1 1 d . . .
H9B H 0.595(8) 0.309(8) 0.667(5) 0.05(3) Uiso 1 1 d . . .
C10 C 0.8630(9) 0.2016(9) 0.5907(5) 0.055(2) Uani 1 1 d . B .
C11 C 0.9920(9) 0.1175(9) 0.6109(6) 0.068(3) Uani 1 1 d . . .
H11A H 0.9656 0.0466 0.6552 0.102 Uiso 1 1 calc R B .
H11B H 1.0619 0.1795 0.6268 0.102 Uiso 1 1 calc R . .
H11C H 1.0313 0.0722 0.5637 0.102 Uiso 1 1 calc R . .
C12 C 0.7581(11) 0.1084(10) 0.5622(5) 0.075(3) Uani 1 1 d . . .
H12A H 0.7983 0.0704 0.5128 0.112 Uiso 1 1 calc R B .
H12B H 0.6736 0.1620 0.5518 0.112 Uiso 1 1 calc R . .
H12C H 0.7340 0.0320 0.6037 0.112 Uiso 1 1 calc R . .
C13 C 0.9121(12) 0.3170(10) 0.5245(5) 0.101(4) Uani 1 1 d . . .
H13A H 0.9567 0.2747 0.4775 0.152 Uiso 1 1 calc R B .
H13B H 0.9793 0.3770 0.5447 0.152 Uiso 1 1 calc R . .
H13C H 0.8314 0.3726 0.5094 0.152 Uiso 1 1 calc R . .
N2A N 0.8043(6) 0.6299(6) 0.8225(4) 0.0413(15) Uani 0.50 1 d PD B 1
C14A C 0.7737(14) 0.6137(12) 0.9035(5) 0.046(5) Uiso 0.50 1 d PD B 1
H14A H 0.7157 0.5382 0.9260 0.056 Uiso 0.50 1 calc PR B 1
C15A C 0.8239(15) 0.7038(12) 0.9563(6) 0.042(4) Uiso 0.50 1 d PD B 1
H15A H 0.8033 0.6915 1.0130 0.050 Uiso 0.50 1 calc PR B 1
C16A C 0.9059(18) 0.8116(14) 0.9172(7) 0.055(5) Uiso 0.50 1 d PD B 1
H16A H 0.9446 0.8748 0.9490 0.066 Uiso 0.50 1 calc PR B 1
C17A C 0.9329(18) 0.8310(14) 0.8392(8) 0.053(5) Uiso 0.50 1 d PD B 1
H17A H 0.9882 0.9080 0.8159 0.064 Uiso 0.50 1 calc PR B 1
C18A C 0.8789(9) 0.7356(9) 0.7878(6) 0.058(2) Uiso 0.50 1 d PD B 1
N2B N 0.8043(6) 0.6299(6) 0.8225(4) 0.0413(15) Uani 0.50 1 d PD B 2
C14B C 0.8125(15) 0.6128(11) 0.9036(5) 0.043(5) Uiso 0.50 1 d PD B 2
H14B H 0.7615 0.5397 0.9347 0.051 Uiso 0.50 1 calc PR B 2
C15B C 0.8948(15) 0.7007(13) 0.9426(7) 0.051(4) Uiso 0.50 1 d PD B 2
H15B H 0.8955 0.6889 0.9993 0.061 Uiso 0.50 1 calc PR B 2
C16B C 0.9742(17) 0.8040(14) 0.8974(8) 0.051(4) Uiso 0.50 1 d PD B 2
H16B H 1.0270 0.8650 0.9237 0.061 Uiso 0.50 1 calc PR B 2
C17B C 0.9777(17) 0.8190(15) 0.8189(9) 0.062(6) Uiso 0.50 1 d PD B 2
H17B H 1.0405 0.8801 0.7858 0.074 Uiso 0.50 1 calc PR B 2
C18B C 0.8789(9) 0.7356(9) 0.7878(6) 0.058(2) Uiso 0.50 1 d PD B 2
C19 C 0.8962(8) 0.7393(8) 0.7035(8) 0.085(4) Uani 1 1 d . . .
H19 H 0.9552 0.8060 0.6720 0.102 Uiso 1 1 calc R B 1
C20 C 0.8266(9) 0.6454(9) 0.6689(5) 0.058(3) Uani 1 1 d . B .
H20 H 0.8290 0.6469 0.6122 0.070 Uiso 1 1 calc R . .
C21A C 0.4415(11) 0.7316(9) 0.8086(5) 0.037(3) Uiso 0.605(6) 1 d PD B 1
H21A H 0.3508 0.7716 0.7930 0.044 Uiso 0.605(6) 1 calc PR B 1
C22A C 0.5313(16) 0.8532(14) 0.8252(8) 0.033(4) Uiso 0.605(6) 1 d PD B 1
H22A H 0.4795 0.9073 0.8653 0.049 Uiso 0.605(6) 1 calc PR B 1
H22B H 0.5542 0.9129 0.7754 0.049 Uiso 0.605(6) 1 calc PR B 1
H22C H 0.6178 0.8173 0.8457 0.049 Uiso 0.605(6) 1 calc PR B 1
C23A C 0.4071(13) 0.6287(12) 0.8831(6) 0.043(3) Uiso 0.605(6) 1 d PD B 1
H23A H 0.4941 0.5892 0.9012 0.065 Uiso 0.605(6) 1 calc PR B 1
H23B H 0.3485 0.5539 0.8695 0.065 Uiso 0.605(6) 1 calc PR B 1
H23C H 0.3569 0.6775 0.9261 0.065 Uiso 0.605(6) 1 calc PR B 1
C24A C 0.5413(11) 0.7760(10) 0.6435(5) 0.042(3) Uiso 0.605(6) 1 d PD B 1
H24A H 0.6169 0.8343 0.6597 0.050 Uiso 0.605(6) 1 calc PR B 1
C25A C 0.4165(12) 0.8780(12) 0.6341(8) 0.050(4) Uiso 0.605(6) 1 d PD B 1
H25A H 0.4481 0.9601 0.5986 0.075 Uiso 0.605(6) 1 calc PR B 1
H25B H 0.3804 0.9065 0.6869 0.075 Uiso 0.605(6) 1 calc PR B 1
H25C H 0.3423 0.8317 0.6109 0.075 Uiso 0.605(6) 1 calc PR B 1
C26A C 0.5966(13) 0.7374(14) 0.5580(6) 0.054(4) Uiso 0.605(6) 1 d PD B 1
H26A H 0.5177 0.7128 0.5296 0.081 Uiso 0.605(6) 1 calc PR B 1
H26B H 0.6608 0.6580 0.5623 0.081 Uiso 0.605(6) 1 calc PR B 1
H26C H 0.6461 0.8171 0.5281 0.081 Uiso 0.605(6) 1 calc PR B 1
C27A C 0.3703(9) 0.5259(11) 0.7003(6) 0.045(3) Uiso 0.605(6) 1 d PD B 1
H27A H 0.3765 0.4332 0.7315 0.054 Uiso 0.605(6) 1 calc PR B 1
C28A C 0.2234(12) 0.5827(15) 0.7262(8) 0.062(4) Uiso 0.605(6) 1 d PD B 1
H28A H 0.2169 0.6805 0.7053 0.093 Uiso 0.605(6) 1 calc PR B 1
H28B H 0.2071 0.5752 0.7849 0.093 Uiso 0.605(6) 1 calc PR B 1
H28C H 0.1528 0.5286 0.7047 0.093 Uiso 0.605(6) 1 calc PR B 1
C29A C 0.3793(14) 0.4953(14) 0.6114(6) 0.053(4) Uiso 0.605(6) 1 d PD B 1
H29A H 0.3275 0.4101 0.6069 0.079 Uiso 0.605(6) 1 calc PR B 1
H29B H 0.4774 0.4831 0.5907 0.079 Uiso 0.605(6) 1 calc PR B 1
H29C H 0.3386 0.5731 0.5800 0.079 Uiso 0.605(6) 1 calc PR B 1
C21B C 0.4071(14) 0.6035(14) 0.6464(6) 0.038(4) Uiso 0.395(6) 1 d PD B 2
H21B H 0.3314 0.6754 0.6493 0.046 Uiso 0.395(6) 1 calc PR B 2
C22B C 0.5031(17) 0.6445(17) 0.5692(9) 0.040(5) Uiso 0.395(6) 1 d PD B 2
H22D H 0.5815 0.5788 0.5646 0.060 Uiso 0.395(6) 1 calc PR B 2
H22E H 0.5389 0.7385 0.5710 0.060 Uiso 0.395(6) 1 calc PR B 2
H22F H 0.4500 0.6424 0.5226 0.060 Uiso 0.395(6) 1 calc PR B 2
C23B C 0.3336(15) 0.4627(13) 0.6467(10) 0.028(4) Uiso 0.395(6) 1 d PD B 2
H23D H 0.2684 0.4692 0.6055 0.041 Uiso 0.395(6) 1 calc PR B 2
H23E H 0.2820 0.4390 0.6995 0.041 Uiso 0.395(6) 1 calc PR B 2
H23F H 0.4035 0.3905 0.6353 0.041 Uiso 0.395(6) 1 calc PR B 2
C24B C 0.3808(12) 0.5678(16) 0.8165(7) 0.042(5) Uiso 0.395(6) 1 d PD B 2
H24B H 0.3654 0.4682 0.8081 0.051 Uiso 0.395(6) 1 calc PR B 2
C25B C 0.2311(14) 0.6307(18) 0.8206(11) 0.044(5) Uiso 0.395(6) 1 d PD B 2
H25D H 0.1750 0.5889 0.8686 0.066 Uiso 0.395(6) 1 calc PR B 2
H25E H 0.1876 0.6116 0.7726 0.066 Uiso 0.395(6) 1 calc PR B 2
H25F H 0.2362 0.7314 0.8233 0.066 Uiso 0.395(6) 1 calc PR B 2
C26B C 0.4268(18) 0.560(2) 0.9028(9) 0.044(5) Uiso 0.395(6) 1 d PD B 2
H26D H 0.4749 0.6461 0.9100 0.067 Uiso 0.395(6) 1 calc PR B 2
H26E H 0.4902 0.4808 0.9106 0.067 Uiso 0.395(6) 1 calc PR B 2
H26F H 0.3442 0.5485 0.9422 0.067 Uiso 0.395(6) 1 calc PR B 2
C27B C 0.5333(15) 0.8144(10) 0.7338(9) 0.039(4) Uiso 0.395(6) 1 d PD B 2
H27B H 0.6218 0.8390 0.6989 0.047 Uiso 0.395(6) 1 calc PR B 2
C28B C 0.4201(18) 0.9046(19) 0.6957(11) 0.047(5) Uiso 0.395(6) 1 d PD B 2
H28D H 0.3290 0.8593 0.7089 0.071 Uiso 0.395(6) 1 calc PR B 2
H28E H 0.4425 0.9157 0.6373 0.071 Uiso 0.395(6) 1 calc PR B 2
H28F H 0.4168 0.9961 0.7167 0.071 Uiso 0.395(6) 1 calc PR B 2
C29B C 0.558(3) 0.860(3) 0.8165(11) 0.053(10) Uiso 0.395(6) 1 d PD B 2
H29D H 0.5998 0.9532 0.8097 0.080 Uiso 0.395(6) 1 calc PR B 2
H29E H 0.6212 0.7943 0.8423 0.080 Uiso 0.395(6) 1 calc PR B 2
H29F H 0.4685 0.8629 0.8502 0.080 Uiso 0.395(6) 1 calc PR B 2

loop_
_atom_site_aniso_label
_atom_site_aniso_U_11
_atom_site_aniso_U_22
_atom_site_aniso_U_33
_atom_site_aniso_U_23
_atom_site_aniso_U_13
_atom_site_aniso_U_12
Ir 0.02658(13) 0.03577(15) 0.01654(13) 0.00222(9) 0.00106(8) 0.00361(9)
P 0.0311(10) 0.0437(11) 0.0392(11) -0.0201(9) -0.0106(8) 0.0087(8)
N1 0.038(3) 0.039(3) 0.021(3) -0.005(2) 0.001(2) -0.014(3)
C1 0.051(5) 0.031(4) 0.030(4) -0.002(3) -0.014(3) -0.008(3)
C2 0.081(6) 0.037(4) 0.035(4) 0.003(3) -0.026(4) -0.009(4)
C3 0.146(10) 0.035(5) 0.023(4) 0.003(3) -0.009(5) -0.036(6)
C4 0.115(9) 0.055(6) 0.033(5) -0.015(4) 0.020(5) -0.049(6)
C5 0.066(5) 0.045(4) 0.028(4) -0.016(3) 0.012(4) -0.023(4)
C6 0.030(4) 0.035(4) 0.049(5) 0.010(3) -0.012(3) -0.005(3)
C7 0.021(3) 0.040(4) 0.046(5) 0.013(3) 0.009(3) 0.009(3)
C8 0.045(4) 0.048(5) 0.024(4) 0.000(3) 0.005(3) 0.010(4)
C9 0.055(6) 0.067(6) 0.039(5) -0.026(4) -0.017(4) 0.035(5)
C10 0.072(6) 0.052(5) 0.033(4) 0.004(4) 0.018(4) 0.027(4)
C11 0.069(6) 0.054(5) 0.075(7) -0.003(5) 0.018(5) 0.021(4)
C12 0.105(8) 0.084(7) 0.038(5) -0.027(5) -0.006(5) 0.044(6)
C13 0.168(11) 0.075(7) 0.040(6) 0.020(5) 0.054(6) 0.050(7)
N2A 0.039(3) 0.032(3) 0.052(4) 0.015(3) -0.016(3) -0.010(3)
N2B 0.039(3) 0.032(3) 0.052(4) 0.015(3) -0.016(3) -0.010(3)
C19 0.031(4) 0.027(4) 0.181(12) 0.023(6) 0.036(6) 0.009(4)
C20 0.065(6) 0.058(5) 0.036(4) 0.034(4) 0.028(4) 0.044(5)

loop_
_geom_bond_atom_site_label_1
_geom_bond_atom_site_label_2
_geom_bond_distance
_geom_bond_site_symmetry_2
_geom_bond_publ_flag
Ir C20 2.012(7) . ?
Ir C9 2.109(9) . ?
Ir N2A 2.140(6) . ?
Ir N1 2.172(5) . ?
Ir C6 2.300(7) . ?
Ir C7 2.303(6) . ?
Ir P 2.3192(18) . ?
P C27B 1.818(10) . ?
P C21A 1.823(8) . ?
P C21B 1.834(10) . ?
P C27A 1.835(9) . ?
P C24B 1.910(10) . ?
P C24A 1.920(8) . ?
B1A F4A 1.367(7) . ?
B1A F1A 1.376(7) . ?
B1A F3A 1.377(8) . ?
B1A F2A 1.383(7) . ?
B1B F4B 1.375(8) . ?
B1B F1B 1.379(8) . ?
B1B F2B 1.382(8) . ?
B1B F3B 1.382(8) . ?
N1 C1 1.349(9) . ?
N1 C5 1.349(8) . ?
C1 C2 1.386(9) . ?
C1 C6 1.489(9) . ?
C2 C3 1.372(12) . ?
C2 H2 0.9500 . ?
C3 C4 1.368(13) . ?
C3 H3 0.9500 . ?
C4 C5 1.355(12) . ?
C4 H4 0.9500 . ?
C5 H5 0.9500 . ?
C6 C7 1.360(10) . ?
C6 H6 0.87(7) . ?
C7 C8 1.505(11) . ?
C7 H7 0.97(7) . ?
C8 C9 1.522(10) . ?
C8 C10 1.552(10) . ?
C8 H8 0.84(6) . ?
C9 H9A 0.94(7) . ?
C9 H9B 0.89(7) . ?
C10 C12 1.505(13) . ?
C10 C11 1.525(11) . ?
C10 C13 1.544(11) . ?
C11 H11A 0.9800 . ?
C11 H11B 0.9800 . ?
C11 H11C 0.9800 . ?
C12 H12A 0.9800 . ?
C12 H12B 0.9800 . ?
C12 H12C 0.9800 . ?
C13 H13A 0.9800 . ?
C13 H13B 0.9800 . ?
C13 H13C 0.9800 . ?
N2A C18A 1.313(10) . ?
N2A C14A 1.358(10) . ?
C14A C15A 1.421(13) . ?
C14A H14A 0.9500 . ?
C15A C16A 1.389(15) . ?
C15A H15A 0.9500 . ?
C16A C17A 1.307(15) . ?
C16A H16A 0.9500 . ?
C17A C18A 1.456(13) . ?
C17A H17A 0.9500 . ?
C18A C19 1.407(14) . ?
C14B C15B 1.415(13) . ?
C14B H14B 0.9500 . ?
C15B C16B 1.385(15) . ?
C15B H15B 0.9500 . ?
C16B C17B 1.312(15) . ?
C16B H16B 0.9500 . ?
C17B H17B 0.9500 . ?
C19 C20 1.342(13) . ?
C19 H19 0.9500 . ?
C20 H20 0.9500 . ?
C21A C22A 1.530(9) . ?
C21A C23A 1.537(8) . ?
C21A H21A 1.0000 . ?
C22A H22A 0.9800 . ?
C22A H22B 0.9800 . ?
C22A H22C 0.9800 . ?
C23A H23A 0.9800 . ?
C23A H23B 0.9800 . ?
C23A H23C 0.9800 . ?
C24A C25A 1.554(9) . ?
C24A C26A 1.556(9) . ?
C24A H24A 1.0000 . ?
C25A H25A 0.9800 . ?
C25A H25B 0.9800 . ?
C25A H25C 0.9800 . ?
C26A H26A 0.9800 . ?
C26A H26B 0.9800 . ?
C26A H26C 0.9800 . ?
C27A C28A 1.543(9) . ?
C27A C29A 1.543(9) . ?
C27A H27A 1.0000 . ?
C28A H28A 0.9800 . ?
C28A H28B 0.9800 . ?
C28A H28C 0.9800 . ?
C29A H29A 0.9800 . ?
C29A H29B 0.9800 . ?
C29A H29C 0.9800 . ?
C21B C22B 1.537(9) . ?
C21B C23B 1.540(9) . ?
C21B H21B 1.0000 . ?
C22B H22D 0.9800 . ?
C22B H22E 0.9800 . ?
C22B H22F 0.9800 . ?
C23B H23D 0.9800 . ?
C23B H23E 0.9800 . ?
C23B H23F 0.9800 . ?
C24B C25B 1.552(9) . ?
C24B C26B 1.557(9) . ?
C24B H24B 1.0000 . ?
C25B H25D 0.9800 . ?
C25B H25E 0.9800 . ?
C25B H25F 0.9800 . ?
C26B H26D 0.9800 . ?
C26B H26E 0.9800 . ?
C26B H26F 0.9800 . ?
C27B C29B 1.540(9) . ?
C27B C28B 1.541(9) . ?
C27B H27B 1.0000 . ?
C28B H28D 0.9800 . ?
C28B H28E 0.9800 . ?
C28B H28F 0.9800 . ?
C29B H29D 0.9800 . ?
C29B H29E 0.9800 . ?
C29B H29F 0.9800 . ?
